data_7002746
loop_
_publ_author_name
'Rub\<ci\'c, Mirta'
'Mili\'c, Dalibor'
'Horvat, Gordan'
'\/Dilovi\'c, Ivica'
'Gali\'c, Nives'
'Tomi\<si\'c, Vladislav'
'Cindri\'c, Marina'

_publ_section_title
;
 Vanadium-induced formation of thiadiazole and thiazoline compounds.
 Mononuclear and dinuclear oxovanadium(v) complexes with open-chain and
 cyclized thiosemicarbazone ligands
;
_journal_issue 44
_journal_name_full 'Dalton Transactions'
_journal_page_first 9914
_journal_page_last 9923
_journal_paper_doi 10.1039/b913653c
_journal_year 2009
_chemical_formula_moiety 'C32 H30 N6 O7 S2 V2'
_chemical_formula_sum 'C32 H30 N6 O7 S2 V2'
_chemical_formula_weight 776.62
_chemical_name_systematic diethoxo-\m-oxo-dioxobis[2-(5-phenylamino-[1,3,4]thiadiazol-2-yl)-phenolato]divanadium(V)
_space_group_IT_number 2
_symmetry_cell_setting triclinic
_symmetry_Int_Tables_number 2
_symmetry_space_group_name_Hall '-P 1'
_symmetry_space_group_name_H-M 'P -1'
_atom_sites_solution_hydrogens geom
_atom_sites_solution_primary direct
_atom_sites_solution_secondary difmap
_audit_creation_method SHELXL-97
_cell_angle_alpha 92.462(7)
_cell_angle_beta 100.455(7)
_cell_angle_gamma 118.288(8)
_cell_formula_units_Z 2
_cell_length_a 11.4910(9)
_cell_length_b 11.8518(9)
_cell_length_c 14.7813(13)
_cell_measurement_reflns_used 1717
_cell_measurement_temperature 100(2)
_cell_measurement_theta_max 28.6066
_cell_measurement_theta_min 3.6790
_cell_volume 1723.8(3)
_computing_cell_refinement
;
CrysAlis RED, Oxford Diffraction Ltd.,
Version 1.171.31.5 (release 28-08-2006 CrysAlis171 .NET)
(compiled Aug 28 2006,13:05:05)
;
_computing_data_collection
;
CrysAlis CCD, Oxford Diffraction Ltd.,
Version 1.171.31.5 (release 28-08-2006 CrysAlis171 .NET)
(compiled Aug 28 2006,13:05:05)
;
_computing_data_reduction
;
CrysAlis RED, Oxford Diffraction Ltd.,
Version 1.171.31.5 (release 28-08-2006 CrysAlis171 .NET)
(compiled Aug 28 2006,13:05:05)
;
_computing_structure_refinement 'SHELXL-97 (Sheldrick, 1997)'
_computing_structure_solution 'SHELXS-97 (Sheldrick, 1997)'
_diffrn_ambient_temperature 100(2)
_diffrn_measured_fraction_theta_full 0.969
_diffrn_measured_fraction_theta_max 0.969
_diffrn_measurement_device_type 'Oxford Diffraction Xcalibur CCD'
_diffrn_measurement_method '\w and \f scans'
_diffrn_radiation_monochromator graphite
_diffrn_radiation_source 'Enhance (Mo) X-ray Source'
_diffrn_radiation_type MoK\a
_diffrn_radiation_wavelength 0.71073
_diffrn_reflns_av_R_equivalents 0.1016
_diffrn_reflns_av_sigmaI/netI 0.3343
_diffrn_reflns_limit_h_max 13
_diffrn_reflns_limit_h_min -13
_diffrn_reflns_limit_k_max 14
_diffrn_reflns_limit_k_min -13
_diffrn_reflns_limit_l_max 17
_diffrn_reflns_limit_l_min -14
_diffrn_reflns_number 12872
_diffrn_reflns_theta_full 25.00
_diffrn_reflns_theta_max 25.00
_diffrn_reflns_theta_min 3.68
_exptl_absorpt_coefficient_mu 0.719
_exptl_absorpt_correction_type none
_exptl_crystal_colour red
_exptl_crystal_density_diffrn 1.496
_exptl_crystal_density_method 'not measured'
_exptl_crystal_description needle
_exptl_crystal_F_000 796
_exptl_crystal_size_max 0.20
_exptl_crystal_size_mid 0.05
_exptl_crystal_size_min 0.04
_refine_diff_density_max 0.481
_refine_diff_density_min -0.321
_refine_diff_density_rms 0.074
_refine_ls_extinction_method none
_refine_ls_goodness_of_fit_ref 0.711
_refine_ls_hydrogen_treatment mixed
_refine_ls_matrix_type full
_refine_ls_number_parameters 448
_refine_ls_number_reflns 5869
_refine_ls_number_restraints 2
_refine_ls_restrained_S_all 0.711
_refine_ls_R_factor_all 0.1885
_refine_ls_R_factor_gt 0.0588
_refine_ls_shift/su_max 0.000
_refine_ls_shift/su_mean 0.000
_refine_ls_structure_factor_coef Fsqd
_refine_ls_weighting_details 'calc w=1/[\s^2^(Fo^2^)+(0.0352P)^2^+0.0000P] where P=(Fo^2^+2Fc^2^)/3'
_refine_ls_weighting_scheme calc
_refine_ls_wR_factor_gt 0.0959
_refine_ls_wR_factor_ref 0.1126
_reflns_number_gt 1896
_reflns_number_total 5869
_reflns_threshold_expression >2sigma(I)
_cod_data_source_file b913653c.txt
_cod_data_source_block 3b
_cod_database_code 7002746

loop_
_symmetry_equiv_pos_as_xyz
'x, y, z'
'-x, -y, -z'

loop_
_atom_site_label
_atom_site_type_symbol
_atom_site_fract_x
_atom_site_fract_y
_atom_site_fract_z
_atom_site_U_iso_or_equiv
_atom_site_adp_type
_atom_site_occupancy
_atom_site_symmetry_multiplicity
_atom_site_calc_flag
_atom_site_refinement_flags
_atom_site_disorder_assembly
_atom_site_disorder_group
H13N H 0.469(5) 0.762(5) 0.3336(17) 0.03(2) Uiso 1 1 d D . .
C11 C 1.0706(7) 1.2314(7) 0.3855(5) 0.041(2) Uani 1 1 d . . .
C12 C 1.0038(7) 1.1587(7) 0.4539(5) 0.0339(18) Uani 1 1 d . . .
C13 C 1.0714(6) 1.2070(6) 0.5493(5) 0.0307(18) Uani 1 1 d . . .
H13 H 1.0310 1.1621 0.5949 0.037 Uiso 1 1 calc R . .
C14 C 1.1911(7) 1.3151(7) 0.5746(5) 0.044(2) Uani 1 1 d . . .
H14 H 1.2324 1.3446 0.6374 0.053 Uiso 1 1 calc R . .
C15 C 1.2544(7) 1.3834(7) 0.5093(6) 0.055(2) Uani 1 1 d . . .
H15 H 1.3384 1.4580 0.5291 0.066 Uiso 1 1 calc R . .
C16 C 1.1972(7) 1.3449(6) 0.4147(5) 0.0398(19) Uani 1 1 d . . .
H16 H 1.2416 1.3930 0.3715 0.048 Uiso 1 1 calc R . .
C17 C 0.8681(6) 1.0455(6) 0.4243(5) 0.0342(19) Uani 1 1 d . . .
C18 C 0.6433(7) 0.8713(7) 0.3960(5) 0.037(2) Uani 1 1 d . . .
C19 C 0.4340(8) 0.7604(6) 0.4545(5) 0.0381(19) Uani 1 1 d . . .
C21 C 0.3467(7) 0.7651(7) 0.1399(5) 0.0365(19) Uani 1 1 d . . .
C22 C 0.3846(7) 0.8862(7) 0.1101(5) 0.0378(19) Uani 1 1 d . . .
C23 C 0.2809(6) 0.9073(7) 0.0598(4) 0.0368(19) Uani 1 1 d . . .
H23 H 0.3054 0.9893 0.0438 0.044 Uiso 1 1 calc R . .
C24 C 0.1461(8) 0.8138(8) 0.0333(5) 0.060(2) Uani 1 1 d . . .
H24 H 0.0802 0.8283 -0.0020 0.072 Uiso 1 1 calc R . .
C25 C 0.1174(7) 0.6975(9) 0.0633(5) 0.057(2) Uani 1 1 d . . .
H25 H 0.0277 0.6310 0.0466 0.069 Uiso 1 1 calc R . .
C26 C 0.2106(7) 0.6716(8) 0.1160(5) 0.054(2) Uani 1 1 d . . .
H26 H 0.1825 0.5912 0.1358 0.064 Uiso 1 1 calc R . .
C27 C 0.5242(7) 0.9860(7) 0.1297(4) 0.0370(19) Uani 1 1 d . . .
C28 C 0.7486(7) 1.1760(8) 0.1637(4) 0.0363(19) Uani 1 1 d . . .
C29 C 0.8708(7) 1.4131(7) 0.1872(5) 0.041(2) Uani 1 1 d . . .
C31 C 1.1474(7) 1.1454(7) 0.1362(5) 0.057(2) Uani 1 1 d . . .
H31A H 1.1782 1.0840 0.1526 0.068 Uiso 1 1 calc R . .
H31B H 1.1956 1.2202 0.1845 0.068 Uiso 1 1 calc R . .
C32 C 1.1787(6) 1.1857(7) 0.0470(5) 0.064(3) Uani 1 1 d . . .
H32A H 1.1335 1.1112 -0.0005 0.096 Uiso 1 1 calc R . .
H32B H 1.2750 1.2259 0.0525 0.096 Uiso 1 1 calc R . .
H32C H 1.1481 1.2463 0.0306 0.096 Uiso 1 1 calc R . .
C41 C 0.4917(7) 0.5041(7) 0.1786(5) 0.053(2) Uani 1 1 d . . .
H41A H 0.4997 0.4818 0.1169 0.064 Uiso 1 1 calc R . .
H41B H 0.4023 0.4952 0.1732 0.064 Uiso 1 1 calc R . .
C42 C 0.5078(6) 0.4116(7) 0.2421(5) 0.058(2) Uani 1 1 d . . .
H42A H 0.6009 0.4309 0.2563 0.086 Uiso 1 1 calc R . .
H42B H 0.4510 0.3239 0.2113 0.086 Uiso 1 1 calc R . .
H42C H 0.4817 0.4218 0.2988 0.086 Uiso 1 1 calc R . .
C110 C 0.4902(8) 0.7917(7) 0.5510(6) 0.062(2) Uani 1 1 d . . .
H110 H 0.5828 0.8233 0.5729 0.074 Uiso 1 1 calc R . .
C111 C 0.4102(8) 0.7764(7) 0.6133(6) 0.060(2) Uani 1 1 d . . .
H111 H 0.4486 0.8007 0.6768 0.072 Uiso 1 1 calc R . .
C112 C 0.2710(9) 0.7240(7) 0.5799(6) 0.055(2) Uani 1 1 d . . .
H112 H 0.2158 0.7124 0.6215 0.066 Uiso 1 1 calc R . .
C113 C 0.2142(8) 0.6893(7) 0.4857(6) 0.055(2) Uani 1 1 d . . .
H113 H 0.1206 0.6512 0.4638 0.066 Uiso 1 1 calc R . .
C114 C 0.2970(7) 0.7113(7) 0.4246(5) 0.050(2) Uani 1 1 d . . .
H114 H 0.2588 0.6924 0.3610 0.060 Uiso 1 1 calc R . .
C210 C 0.7827(7) 1.4324(7) 0.1156(5) 0.045(2) Uani 1 1 d . . .
H210 H 0.7214 1.3662 0.0674 0.054 Uiso 1 1 calc R . .
C211 C 0.7922(8) 1.5548(8) 0.1211(6) 0.056(2) Uani 1 1 d . . .
H211 H 0.7359 1.5702 0.0758 0.067 Uiso 1 1 calc R . .
C212 C 0.8831(8) 1.6525(8) 0.1919(6) 0.055(2) Uani 1 1 d . . .
H212 H 0.8842 1.7315 0.1958 0.066 Uiso 1 1 calc R . .
C213 C 0.9740(7) 1.6347(8) 0.2583(5) 0.056(2) Uani 1 1 d . . .
H213 H 1.0406 1.7031 0.3032 0.067 Uiso 1 1 calc R . .
C214 C 0.9626(7) 1.5130(8) 0.2556(5) 0.045(2) Uani 1 1 d . . .
H214 H 1.0189 1.4989 0.3018 0.054 Uiso 1 1 calc R . .
N11 N 0.8247(5) 0.9831(5) 0.3382(4) 0.0316(15) Uani 1 1 d . . .
N12 N 0.6938(5) 0.8815(5) 0.3215(4) 0.0368(15) Uani 1 1 d . . .
N13 N 0.5124(6) 0.7825(5) 0.3913(4) 0.0317(15) Uani 1 1 d D . .
N21 N 0.6267(5) 0.9599(5) 0.1511(4) 0.0369(15) Uani 1 1 d . . .
N22 N 0.7540(5) 1.0685(5) 0.1714(3) 0.0312(14) Uani 1 1 d . . .
N23 N 0.8592(6) 1.2912(6) 0.1894(4) 0.0426(16) Uani 1 1 d D . .
H23N H 0.9336 1.2903 0.2103 0.051 Uiso 1 1 calc RD . .
O4 O 0.7882(4) 0.8641(4) 0.1718(3) 0.0346(11) Uani 1 1 d . . .
O11 O 1.0389(4) 0.9830(4) 0.2801(3) 0.0383(12) Uani 1 1 d . . .
O12 O 1.0145(4) 1.1965(4) 0.2943(3) 0.0378(12) Uani 1 1 d . . .
O13 O 1.0041(4) 1.0866(4) 0.1311(3) 0.0344(12) Uani 1 1 d . . .
O21 O 0.5490(4) 0.7179(4) 0.0556(3) 0.0403(12) Uani 1 1 d . . .
O22 O 0.4388(4) 0.7436(4) 0.1927(3) 0.0376(12) Uani 1 1 d . . .
O23 O 0.5915(4) 0.6332(4) 0.2143(3) 0.0393(12) Uani 1 1 d . . .
S1 S 0.75540(18) 0.98391(19) 0.49149(13) 0.0436(6) Uani 1 1 d . . .
S2 S 0.58374(18) 1.15025(18) 0.13057(13) 0.0416(5) Uani 1 1 d . . .
V1 V 0.93268(11) 1.02076(12) 0.22686(8) 0.0361(4) Uani 1 1 d . . .
V2 V 0.60885(11) 0.77205(12) 0.16384(9) 0.0392(4) Uani 1 1 d . . .

loop_
_atom_site_aniso_label
_atom_site_aniso_U_11
_atom_site_aniso_U_22
_atom_site_aniso_U_33
_atom_site_aniso_U_23
_atom_site_aniso_U_13
_atom_site_aniso_U_12
C11 0.057(5) 0.022(5) 0.042(6) 0.007(4) -0.006(5) 0.024(4)
C12 0.042(5) 0.039(5) 0.035(5) 0.019(4) 0.011(4) 0.030(4)
C13 0.034(4) 0.030(5) 0.031(5) 0.017(4) 0.010(4) 0.017(4)
C14 0.047(5) 0.019(5) 0.056(6) 0.011(4) 0.006(4) 0.010(4)
C15 0.056(5) 0.038(6) 0.053(6) 0.002(5) 0.002(5) 0.013(4)
C16 0.050(5) 0.027(5) 0.031(5) 0.004(4) -0.001(4) 0.015(4)
C17 0.026(4) 0.020(5) 0.050(6) 0.004(4) -0.003(4) 0.011(4)
C18 0.039(5) 0.054(6) 0.031(5) 0.024(4) 0.009(4) 0.031(5)
C19 0.044(5) 0.034(5) 0.032(5) 0.011(4) 0.015(4) 0.013(4)
C21 0.033(4) 0.043(5) 0.034(5) 0.015(4) 0.012(4) 0.017(4)
C22 0.033(4) 0.042(5) 0.039(5) 0.011(4) 0.013(4) 0.017(4)
C23 0.028(4) 0.059(6) 0.029(5) 0.011(4) 0.006(4) 0.025(4)
C24 0.051(6) 0.083(7) 0.048(6) 0.026(5) 0.011(5) 0.033(5)
C25 0.039(5) 0.105(8) 0.033(5) 0.030(5) 0.024(4) 0.033(5)
C26 0.036(5) 0.080(7) 0.046(6) 0.025(5) 0.015(4) 0.027(5)
C27 0.034(4) 0.051(5) 0.030(5) 0.021(4) 0.011(4) 0.021(4)
C28 0.056(5) 0.043(6) 0.019(4) 0.008(4) 0.017(4) 0.028(5)
C29 0.058(5) 0.015(5) 0.044(6) 0.005(4) 0.029(4) 0.007(4)
C31 0.050(5) 0.075(7) 0.054(6) 0.027(5) 0.024(5) 0.033(5)
C32 0.029(4) 0.088(7) 0.059(6) 0.016(5) 0.016(4) 0.013(5)
C41 0.044(5) 0.042(6) 0.062(6) 0.009(5) 0.004(4) 0.016(4)
C42 0.061(5) 0.046(6) 0.059(6) 0.022(5) 0.005(4) 0.022(4)
C110 0.066(6) 0.064(6) 0.041(6) 0.014(5) 0.023(5) 0.015(5)
C111 0.066(6) 0.077(7) 0.036(6) 0.014(5) 0.018(5) 0.032(5)
C112 0.066(6) 0.044(6) 0.074(7) 0.031(5) 0.039(6) 0.033(5)
C113 0.049(5) 0.051(6) 0.063(7) 0.009(5) 0.018(5) 0.022(5)
C114 0.046(5) 0.051(6) 0.055(6) 0.017(4) 0.017(5) 0.022(4)
C210 0.056(5) 0.046(6) 0.043(5) 0.024(4) 0.013(4) 0.030(4)
C211 0.078(6) 0.053(6) 0.049(6) 0.022(5) 0.025(5) 0.038(5)
C212 0.061(5) 0.038(6) 0.084(7) 0.028(5) 0.029(5) 0.032(5)
C213 0.051(5) 0.044(6) 0.067(6) 0.013(5) 0.015(5) 0.018(5)
C214 0.038(5) 0.039(5) 0.059(6) 0.013(5) 0.019(4) 0.016(4)
N11 0.034(4) 0.022(4) 0.032(4) 0.007(3) 0.006(3) 0.009(3)
N12 0.034(4) 0.039(4) 0.034(4) 0.021(3) 0.001(3) 0.017(3)
N13 0.027(4) 0.036(4) 0.018(4) 0.011(3) 0.001(3) 0.005(3)
N21 0.043(4) 0.034(4) 0.028(4) 0.009(3) 0.007(3) 0.014(3)
N22 0.040(3) 0.018(4) 0.037(4) 0.009(3) 0.005(3) 0.016(3)
N23 0.047(4) 0.034(4) 0.053(4) 0.010(3) 0.006(3) 0.027(4)
O4 0.054(3) 0.024(3) 0.020(3) 0.007(2) 0.011(2) 0.013(2)
O11 0.038(3) 0.040(3) 0.035(3) 0.008(2) 0.007(2) 0.018(2)
O12 0.039(3) 0.031(3) 0.034(3) 0.015(2) 0.009(3) 0.009(2)
O13 0.032(3) 0.032(3) 0.037(3) 0.015(2) 0.011(2) 0.012(2)
O21 0.029(2) 0.052(3) 0.030(3) 0.008(2) 0.000(2) 0.015(2)
O22 0.037(3) 0.048(3) 0.025(3) 0.013(2) 0.001(2) 0.020(3)
O23 0.037(3) 0.024(3) 0.044(3) 0.009(2) 0.004(2) 0.007(2)
S1 0.0533(13) 0.0463(14) 0.0320(13) 0.0111(11) 0.0105(11) 0.0243(11)
S2 0.0504(12) 0.0405(14) 0.0410(14) 0.0115(11) 0.0120(10) 0.0268(11)
V1 0.0426(8) 0.0328(9) 0.0340(8) 0.0112(7) 0.0068(7) 0.0195(7)
V2 0.0411(8) 0.0386(9) 0.0366(9) 0.0120(7) 0.0052(7) 0.0192(7)

loop_
_atom_type_symbol
_atom_type_description
_atom_type_scat_dispersion_real
_atom_type_scat_dispersion_imag
_atom_type_scat_source
C C 0.0033 0.0016 'International Tables Vol C Tables 4.2.6.8 and 6.1.1.4'
H H 0.0000 0.0000 'International Tables Vol C Tables 4.2.6.8 and 6.1.1.4'
N N 0.0061 0.0033 'International Tables Vol C Tables 4.2.6.8 and 6.1.1.4'
O O 0.0106 0.0060 'International Tables Vol C Tables 4.2.6.8 and 6.1.1.4'
S S 0.1246 0.1234 'International Tables Vol C Tables 4.2.6.8 and 6.1.1.4'
V V 0.3005 0.5294 'International Tables Vol C Tables 4.2.6.8 and 6.1.1.4'

loop_
_geom_angle_atom_site_label_1
_geom_angle_atom_site_label_2
_geom_angle_atom_site_label_3
_geom_angle
_geom_angle_site_symmetry_1
_geom_angle_site_symmetry_3
_geom_angle_publ_flag
O12 C11 C16 118.2(7) . . ?
O12 C11 C12 122.1(6) . . ?
C16 C11 C12 119.7(7) . . ?
C13 C12 C11 117.3(6) . . ?
C13 C12 C17 122.7(6) . . ?
C11 C12 C17 119.9(6) . . ?
C14 C13 C12 121.5(7) . . ?
C14 C13 H13 119.2 . . ?
C12 C13 H13 119.2 . . ?
C13 C14 C15 121.0(7) . . ?
C13 C14 H14 119.5 . . ?
C15 C14 H14 119.5 . . ?
C14 C15 C16 122.1(7) . . ?
C14 C15 H15 118.9 . . ?
C16 C15 H15 118.9 . . ?
C15 C16 C11 118.4(7) . . ?
C15 C16 H16 120.8 . . ?
C11 C16 H16 120.8 . . ?
N11 C17 C12 120.3(6) . . ?
N11 C17 S1 114.4(5) . . ?
C12 C17 S1 125.3(6) . . ?
N12 C18 N13 119.9(7) . . ?
N12 C18 S1 113.9(5) . . ?
N13 C18 S1 126.2(6) . . ?
N13 C19 C114 119.8(7) . . ?
N13 C19 C110 122.0(7) . . ?
C114 C19 C110 118.1(7) . . ?
O22 C21 C26 121.4(7) . . ?
O22 C21 C22 120.4(6) . . ?
C26 C21 C22 118.1(7) . . ?
C21 C22 C23 118.2(6) . . ?
C21 C22 C27 121.1(6) . . ?
C23 C22 C27 120.7(7) . . ?
C24 C23 C22 124.0(7) . . ?
C24 C23 H23 118.0 . . ?
C22 C23 H23 118.0 . . ?
C25 C24 C23 114.4(7) . . ?
C25 C24 H24 122.8 . . ?
C23 C24 H24 122.8 . . ?
C26 C25 C24 125.0(8) . . ?
C26 C25 H25 117.5 . . ?
C24 C25 H25 117.5 . . ?
C25 C26 C21 120.2(7) . . ?
C25 C26 H26 119.9 . . ?
C21 C26 H26 119.9 . . ?
N21 C27 C22 122.1(6) . . ?
N21 C27 S2 111.4(5) . . ?
C22 C27 S2 126.5(5) . . ?
N22 C28 N23 121.4(6) . . ?
N22 C28 S2 113.2(6) . . ?
N23 C28 S2 125.0(6) . . ?
C214 C29 N23 119.8(7) . . ?
C214 C29 C210 120.1(7) . . ?
N23 C29 C210 120.0(7) . . ?
O13 C31 C32 111.2(6) . . ?
O13 C31 H31A 109.4 . . ?
C32 C31 H31A 109.4 . . ?
O13 C31 H31B 109.4 . . ?
C32 C31 H31B 109.4 . . ?
H31A C31 H31B 108.0 . . ?
C31 C32 H32A 109.5 . . ?
C31 C32 H32B 109.5 . . ?
H32A C32 H32B 109.5 . . ?
C31 C32 H32C 109.5 . . ?
H32A C32 H32C 109.5 . . ?
H32B C32 H32C 109.5 . . ?
O23 C41 C42 110.6(6) . . ?
O23 C41 H41A 109.5 . . ?
C42 C41 H41A 109.5 . . ?
O23 C41 H41B 109.5 . . ?
C42 C41 H41B 109.5 . . ?
H41A C41 H41B 108.1 . . ?
C41 C42 H42A 109.5 . . ?
C41 C42 H42B 109.5 . . ?
H42A C42 H42B 109.5 . . ?
C41 C42 H42C 109.5 . . ?
H42A C42 H42C 109.5 . . ?
H42B C42 H42C 109.5 . . ?
C111 C110 C19 121.0(7) . . ?
C111 C110 H110 119.5 . . ?
C19 C110 H110 119.5 . . ?
C110 C111 C112 119.0(7) . . ?
C110 C111 H111 120.5 . . ?
C112 C111 H111 120.5 . . ?
C113 C112 C111 120.5(7) . . ?
C113 C112 H112 119.7 . . ?
C111 C112 H112 119.7 . . ?
C114 C113 C112 119.4(7) . . ?
C114 C113 H113 120.3 . . ?
C112 C113 H113 120.3 . . ?
C19 C114 C113 121.9(7) . . ?
C19 C114 H114 119.1 . . ?
C113 C114 H114 119.1 . . ?
C211 C210 C29 117.4(7) . . ?
C211 C210 H210 121.3 . . ?
C29 C210 H210 121.3 . . ?
C212 C211 C210 121.2(8) . . ?
C212 C211 H211 119.4 . . ?
C210 C211 H211 119.4 . . ?
C211 C212 C213 120.8(7) . . ?
C211 C212 H212 119.6 . . ?
C213 C212 H212 119.6 . . ?
C214 C213 C212 118.4(8) . . ?
C214 C213 H213 120.8 . . ?
C212 C213 H213 120.8 . . ?
C29 C214 C213 121.8(7) . . ?
C29 C214 H214 119.1 . . ?
C213 C214 H214 119.1 . . ?
C17 N11 N12 112.6(6) . . ?
C17 N11 V1 128.5(5) . . ?
N12 N11 V1 118.9(4) . . ?
C18 N12 N11 111.3(6) . . ?
C18 N12 V2 135.4(5) . . ?
N11 N12 V2 113.3(4) . . ?
C18 N13 C19 131.2(7) . . ?
C18 N13 H13N 108(4) . . ?
C19 N13 H13N 116(4) . . ?
C27 N21 N22 114.0(5) . . ?
C27 N21 V2 126.6(4) . . ?
N22 N21 V2 119.3(4) . . ?
C28 N22 N21 112.4(5) . . ?
C28 N22 V1 134.2(5) . . ?
N21 N22 V1 113.0(4) . . ?
C28 N23 C29 128.6(6) . . ?
C28 N23 H23N 115.7 . . ?
C29 N23 H23N 115.7 . . ?
V2 O4 V1 139.4(2) . . ?
C11 O12 V1 125.1(4) . . ?
C31 O13 V1 122.0(4) . . ?
C21 O22 V2 125.5(4) . . ?
C41 O23 V2 125.8(4) . . ?
C17 S1 C18 87.8(4) . . ?
C27 S2 C28 88.9(3) . . ?
O11 V1 O13 102.16(19) . . ?
O11 V1 O4 103.0(2) . . ?
O13 V1 O4 102.67(18) . . ?
O11 V1 O12 97.6(2) . . ?
O13 V1 O12 89.77(18) . . ?
O4 V1 O12 152.92(17) . . ?
O11 V1 N11 92.76(19) . . ?
O13 V1 N11 162.65(19) . . ?
O4 V1 N11 82.2(2) . . ?
O12 V1 N11 79.40(19) . . ?
O11 V1 N22 169.25(19) . . ?
O13 V1 N22 88.47(18) . . ?
O4 V1 N22 75.84(18) . . ?
O12 V1 N22 80.63(18) . . ?
N11 V1 N22 76.49(18) . . ?
O21 V2 O23 103.4(2) . . ?
O21 V2 O4 102.8(2) . . ?
O23 V2 O4 102.86(18) . . ?
O21 V2 O22 96.49(19) . . ?
O23 V2 O22 89.55(18) . . ?
O4 V2 O22 153.80(18) . . ?
O21 V2 N21 95.0(2) . . ?
O23 V2 N21 159.8(2) . . ?
O4 V2 N21 80.91(19) . . ?
O22 V2 N21 79.89(19) . . ?
O21 V2 N12 171.1(2) . . ?
O23 V2 N12 85.05(19) . . ?
O4 V2 N12 77.66(19) . . ?
O22 V2 N12 80.59(18) . . ?
N21 V2 N12 76.31(18) . . ?

loop_
_geom_bond_atom_site_label_1
_geom_bond_atom_site_label_2
_geom_bond_distance
_geom_bond_site_symmetry_2
_geom_bond_publ_flag
C11 O12 1.337(7) . ?
C11 C16 1.407(8) . ?
C11 C12 1.443(8) . ?
C12 C13 1.425(8) . ?
C12 C17 1.464(9) . ?
C13 C14 1.333(8) . ?
C13 H13 0.9300 . ?
C14 C15 1.370(9) . ?
C14 H14 0.9300 . ?
C15 C16 1.388(8) . ?
C15 H15 0.9300 . ?
C16 H16 0.9300 . ?
C17 N11 1.325(7) . ?
C17 S1 1.682(7) . ?
C18 N12 1.319(7) . ?
C18 N13 1.353(8) . ?
C18 S1 1.726(7) . ?
C19 N13 1.362(8) . ?
C19 C114 1.367(8) . ?
C19 C110 1.408(9) . ?
C21 O22 1.328(7) . ?
C21 C26 1.387(8) . ?
C21 C22 1.406(8) . ?
C22 C23 1.418(8) . ?
C22 C27 1.435(8) . ?
C23 C24 1.376(8) . ?
C23 H23 0.9300 . ?
C24 C25 1.371(9) . ?
C24 H24 0.9300 . ?
C25 C26 1.370(8) . ?
C25 H25 0.9300 . ?
C26 H26 0.9300 . ?
C27 N21 1.343(7) . ?
C27 S2 1.729(7) . ?
C28 N22 1.313(7) . ?
C28 N23 1.326(8) . ?
C28 S2 1.740(7) . ?
C29 C214 1.365(9) . ?
C29 N23 1.389(7) . ?
C29 C210 1.431(9) . ?
C31 O13 1.438(7) . ?
C31 C32 1.470(8) . ?
C31 H31A 0.9700 . ?
C31 H31B 0.9700 . ?
C32 H32A 0.9600 . ?
C32 H32B 0.9600 . ?
C32 H32C 0.9600 . ?
C41 O23 1.408(7) . ?
C41 C42 1.529(8) . ?
C41 H41A 0.9700 . ?
C41 H41B 0.9700 . ?
C42 H42A 0.9600 . ?
C42 H42B 0.9600 . ?
C42 H42C 0.9600 . ?
C110 C111 1.374(8) . ?
C110 H110 0.9300 . ?
C111 C112 1.390(9) . ?
C111 H111 0.9300 . ?
C112 C113 1.378(9) . ?
C112 H112 0.9300 . ?
C113 C114 1.375(8) . ?
C113 H113 0.9300 . ?
C114 H114 0.9300 . ?
C210 C211 1.400(9) . ?
C210 H210 0.9300 . ?
C211 C212 1.371(9) . ?
C211 H211 0.9300 . ?
C212 C213 1.397(9) . ?
C212 H212 0.9300 . ?
C213 C214 1.383(9) . ?
C213 H213 0.9300 . ?
C214 H214 0.9300 . ?
N11 N12 1.377(6) . ?
N11 V1 2.174(5) . ?
N12 V2 2.405(6) . ?
N13 H13N 0.864(19) . ?
N21 N22 1.382(6) . ?
N21 V2 2.157(5) . ?
N22 V1 2.395(5) . ?
N23 H23N 0.8600 . ?
O4 V2 1.794(4) . ?
O4 V1 1.823(4) . ?
O11 V1 1.583(4) . ?
O12 V1 1.960(4) . ?
O13 V1 1.787(4) . ?
O21 V2 1.594(4) . ?
O22 V2 1.951(4) . ?
O23 V2 1.775(4) . ?
